data_4338372
loop_
_publ_author_name
'Fedushkin, Igor L.'
'Skatova, Alexandra A.'
'Dodonov, Vladimir A.'
'Chudakova, Valentina A.'
'Bazyakina, Natalia L.'
'Piskunov, Alexander V.'
'Demeshko, Serhiy V.'
'Fukin, Georgy K.'

_publ_section_title
;
 Digallane with redox-active diimine ligand: dualism of electron-transfer
 reactions.
;
_journal_issue 10
_journal_name_full 'Inorganic chemistry'
_journal_page_first 5159
_journal_page_last 5170
_journal_paper_doi 10.1021/ic500259k
_journal_volume 53
_journal_year 2014
_chemical_formula_sum 'C106 H116 Ga2 N4 O2'
_chemical_formula_weight 1617.47
_chemical_name_systematic
; 
 ? 
;
_space_group_IT_number 52
_symmetry_cell_setting orthorhombic
_symmetry_space_group_name_Hall '-P 2a 2bc'
_symmetry_space_group_name_H-M 'P n n a'
_atom_sites_solution_hydrogens geom
_atom_sites_solution_primary direct
_atom_sites_solution_secondary difmap
_audit_creation_method SHELXL-97
_cell_angle_alpha 90.00
_cell_angle_beta 90.00
_cell_angle_gamma 90.00
_cell_formula_units_Z 4
_cell_length_a 24.1618(3)
_cell_length_b 24.3348(3)
_cell_length_c 14.65391(18)
_cell_measurement_reflns_used 17973
_cell_measurement_temperature 100(2)
_cell_measurement_theta_max 32.5863
_cell_measurement_theta_min 2.8975
_cell_volume 8616.10(18)
_computing_cell_refinement 'CrysAlisPro, Agilent Technologies'
_computing_data_collection 'CrysAlisPro, Agilent Technologies'
_computing_data_reduction 'CrysAlisPro, Agilent Technologies'
_computing_molecular_graphics 'SHELXTL  (Sheldrick, 2000)'
_computing_publication_material 'SHELXTL  (Sheldrick, 2000)'
_computing_structure_refinement 'SHELXL-97 (Sheldrick, 1997)'
_computing_structure_solution 'SHELXS-97 (Sheldrick, 1990)'
_diffrn_ambient_temperature 100(2)
_diffrn_measured_fraction_theta_full 0.997
_diffrn_measured_fraction_theta_max 0.997
_diffrn_measurement_device_type 'Xcalibur, Eos'
_diffrn_measurement_method '/w scans'
_diffrn_radiation_monochromator graphite
_diffrn_radiation_source 'Enhance (Mo) X-ray Source'
_diffrn_radiation_type MoK\a
_diffrn_radiation_wavelength 0.71073
_diffrn_reflns_av_R_equivalents 0.1218
_diffrn_reflns_av_sigmaI/netI 0.0531
_diffrn_reflns_limit_h_max 31
_diffrn_reflns_limit_h_min -31
_diffrn_reflns_limit_k_max 32
_diffrn_reflns_limit_k_min -32
_diffrn_reflns_limit_l_max 19
_diffrn_reflns_limit_l_min -19
_diffrn_reflns_number 146847
_diffrn_reflns_theta_full 28.00
_diffrn_reflns_theta_max 28.00
_diffrn_reflns_theta_min 2.99
_exptl_absorpt_coefficient_mu 0.679
_exptl_absorpt_correction_T_max 0.9352
_exptl_absorpt_correction_T_min 0.8761
_exptl_absorpt_correction_type multi-scan
_exptl_absorpt_process_details
;
SCALE3 ABSPACK, CrysAlisPro, Agilent Technologies (2012) 
;
_exptl_crystal_colour black
_exptl_crystal_density_diffrn 1.247
_exptl_crystal_density_method 'not measured'
_exptl_crystal_description prism
_exptl_crystal_F_000 3432
_exptl_crystal_size_max 0.20
_exptl_crystal_size_mid 0.15
_exptl_crystal_size_min 0.10
_refine_diff_density_max 0.365
_refine_diff_density_min -0.321
_refine_diff_density_rms 0.060
_refine_ls_extinction_method none
_refine_ls_goodness_of_fit_ref 1.012
_refine_ls_hydrogen_treatment constr
_refine_ls_matrix_type full
_refine_ls_number_parameters 595
_refine_ls_number_reflns 10387
_refine_ls_number_restraints 128
_refine_ls_restrained_S_all 1.018
_refine_ls_R_factor_all 0.0737
_refine_ls_R_factor_gt 0.0418
_refine_ls_shift/su_max 0.001
_refine_ls_shift/su_mean 0.000
_refine_ls_structure_factor_coef Fsqd
_refine_ls_weighting_details 'calc w=1/[\s^2^(Fo^2^)+(0.0398P)^2^+1.4759P] where P=(Fo^2^+2Fc^2^)/3'
_refine_ls_weighting_scheme calc
_refine_ls_wR_factor_gt 0.0825
_refine_ls_wR_factor_ref 0.0898
_reflns_number_gt 7338
_reflns_number_total 10387
_reflns_threshold_expression >2sigma(I)
_cod_data_source_file ic500259k_si_006.cif
_cod_data_source_block gabian28
_cod_depositor_comments
;
The following automatic conversions were performed:

'_symmetry_cell_setting' value 'Orthorhombic' changed to
'orthorhombic' according to
/usr/data/users/saulius/crontab/automatic-downloads/rss-feeds/ACS/lib/dictionaries/cif_core.dic
dictionary named 'cif_core.dic' version 2.4.2 from 2011-04-26.

Automatic conversion script
Id: cif_fix_values 2281 2013-09-26 08:29:07Z andrius 

 Adding full bibliography for 4338371--4338377.cif.
;
_cod_original_cell_volume 8616.13(18)
_cod_original_sg_symbol_H-M Pnna
_cod_database_code 4338372

loop_
_symmetry_equiv_pos_as_xyz
'x, y, z'
'-x+1/2, -y, z'
'-x+1/2, y+1/2, -z+1/2'
'x, -y+1/2, -z+1/2'
'-x, -y, -z'
'x-1/2, y, -z'
'x-1/2, -y-1/2, z-1/2'
'-x, y-1/2, z-1/2'

loop_
_atom_site_label
_atom_site_type_symbol
_atom_site_fract_x
_atom_site_fract_y
_atom_site_fract_z
_atom_site_U_iso_or_equiv
_atom_site_adp_type
_atom_site_occupancy
_atom_site_symmetry_multiplicity
_atom_site_calc_flag
_atom_site_refinement_flags
_atom_site_disorder_assembly
_atom_site_disorder_group
Ga1 Ga 0.464673(7) 0.289219(6) -0.195596(11) 0.01253(4) Uani 1 1 d . . .
O1 O 0.41172(4) 0.28860(4) -0.10483(7) 0.0164(2) Uani 1 1 d . . .
N1 N 0.53048(5) 0.31106(5) -0.12025(8) 0.0146(3) Uani 1 1 d . . .
N2 N 0.47016(5) 0.36665(5) -0.24555(8) 0.0145(3) Uani 1 1 d . . .
C1 C 0.54748(6) 0.36113(6) -0.14524(10) 0.0154(3) Uani 1 1 d . . .
C2 C 0.51576(6) 0.39062(6) -0.21257(10) 0.0159(3) Uani 1 1 d . . .
C3 C 0.54244(6) 0.44407(6) -0.22782(11) 0.0176(4) Uani 1 1 d . . .
C4 C 0.58905(7) 0.44501(6) -0.16899(11) 0.0191(4) Uani 1 1 d . . .
C5 C 0.59363(6) 0.39606(6) -0.11622(11) 0.0175(4) Uani 1 1 d . . .
C6 C 0.63609(7) 0.39251(7) -0.05313(11) 0.0222(4) Uani 1 1 d . . .
H6A H 0.6402 0.3607 -0.0161 0.027 Uiso 1 1 calc R . .
C7 C 0.67338(7) 0.43738(7) -0.04477(12) 0.0268(4) Uani 1 1 d . . .
H7A H 0.7026 0.4351 -0.0015 0.032 Uiso 1 1 calc R . .
C8 C 0.66864(7) 0.48400(7) -0.09706(12) 0.0265(4) Uani 1 1 d . . .
H8A H 0.6946 0.5130 -0.0896 0.032 Uiso 1 1 calc R . .
C9 C 0.62560(7) 0.48941(7) -0.16190(11) 0.0221(4) Uani 1 1 d . . .
C10 C 0.61465(7) 0.53506(7) -0.21961(12) 0.0265(4) Uani 1 1 d . . .
H10A H 0.6388 0.5659 -0.2192 0.032 Uiso 1 1 calc R . .
C11 C 0.56920(8) 0.53469(7) -0.27615(12) 0.0260(4) Uani 1 1 d . . .
H11A H 0.5626 0.5658 -0.3137 0.031 Uiso 1 1 calc R . .
C12 C 0.53158(7) 0.48978(6) -0.28090(11) 0.0219(4) Uani 1 1 d . . .
H12A H 0.5000 0.4912 -0.3194 0.026 Uiso 1 1 calc R . .
C13 C 0.55099(6) 0.28738(6) -0.03623(10) 0.0163(3) Uani 1 1 d . A .
C14 C 0.59438(7) 0.24857(7) -0.03849(10) 0.0216(4) Uani 1 1 d D . .
C15 C 0.61045(7) 0.22419(7) 0.04372(11) 0.0241(4) Uani 1 1 d . A .
H15A H 0.6388 0.1971 0.0434 0.029 Uiso 1 1 calc R . .
C16 C 0.58604(8) 0.23865(7) 0.12538(11) 0.0271(4) Uani 1 1 d . . .
H16A H 0.5971 0.2212 0.1804 0.033 Uiso 1 1 calc R A .
C17 C 0.54536(7) 0.27869(7) 0.12689(11) 0.0252(4) Uani 1 1 d . A .
H17A H 0.5298 0.2894 0.1837 0.030 Uiso 1 1 calc R . .
C18 C 0.52674(7) 0.30375(6) 0.04692(11) 0.0185(4) Uani 1 1 d . . .
C19 C 0.62057(13) 0.22854(13) -0.1273(2) 0.0202(10) Uani 0.468(3) 1 d PDU A 1
H19A H 0.5993 0.2458 -0.1783 0.024 Uiso 0.468(3) 1 calc PR A 1
C20 C 0.67955(15) 0.25177(17) -0.1322(3) 0.0327(12) Uani 0.468(3) 1 d PDU A 1
H20A H 0.6969 0.2405 -0.1897 0.049 Uiso 0.468(3) 1 calc PR A 1
H20B H 0.7013 0.2377 -0.0808 0.049 Uiso 0.468(3) 1 calc PR A 1
H20C H 0.6781 0.2920 -0.1292 0.049 Uiso 0.468(3) 1 calc PR A 1
C21 C 0.62272(18) 0.16681(14) -0.1472(3) 0.0289(11) Uani 0.468(3) 1 d PDU A 1
H21A H 0.5850 0.1523 -0.1514 0.043 Uiso 0.468(3) 1 calc PR A 1
H21B H 0.6426 0.1481 -0.0979 0.043 Uiso 0.468(3) 1 calc PR A 1
H21C H 0.6420 0.1606 -0.2051 0.043 Uiso 0.468(3) 1 calc PR A 1
C19' C 0.63046(12) 0.24107(13) -0.1227(2) 0.0182(9) Uani 0.532(3) 1 d PDU A 2
H19B H 0.6229 0.2713 -0.1672 0.022 Uiso 0.532(3) 1 calc PR A 2
C20' C 0.69224(12) 0.24019(16) -0.0991(2) 0.0226(9) Uani 0.532(3) 1 d PDU A 2
H20D H 0.7026 0.2751 -0.0703 0.034 Uiso 0.532(3) 1 calc PR A 2
H20E H 0.7139 0.2351 -0.1550 0.034 Uiso 0.532(3) 1 calc PR A 2
H20F H 0.6997 0.2099 -0.0569 0.034 Uiso 0.532(3) 1 calc PR A 2
C21' C 0.61293(15) 0.18617(13) -0.1637(2) 0.0220(9) Uani 0.532(3) 1 d PDU A 2
H21D H 0.5741 0.1883 -0.1828 0.033 Uiso 0.532(3) 1 calc PR A 2
H21E H 0.6172 0.1571 -0.1179 0.033 Uiso 0.532(3) 1 calc PR A 2
H21F H 0.6362 0.1779 -0.2167 0.033 Uiso 0.532(3) 1 calc PR A 2
C22 C 0.48213(7) 0.34789(7) 0.05166(11) 0.0226(4) Uani 1 1 d . A .
H22A H 0.4674 0.3536 -0.0114 0.027 Uiso 1 1 calc R . .
C23 C 0.50588(7) 0.40293(7) 0.08539(12) 0.0270(4) Uani 1 1 d . . .
H23A H 0.5367 0.4140 0.0460 0.041 Uiso 1 1 calc R A .
H23B H 0.5191 0.3988 0.1482 0.041 Uiso 1 1 calc R . .
H23C H 0.4769 0.4311 0.0834 0.041 Uiso 1 1 calc R . .
C24 C 0.43378(8) 0.33035(8) 0.11311(13) 0.0361(5) Uani 1 1 d . . .
H24A H 0.4218 0.2933 0.0962 0.054 Uiso 1 1 calc R A .
H24B H 0.4029 0.3561 0.1054 0.054 Uiso 1 1 calc R . .
H24C H 0.4458 0.3305 0.1770 0.054 Uiso 1 1 calc R . .
C25 C 0.43200(6) 0.39780(6) -0.30091(11) 0.0157(3) Uani 1 1 d . . .
C26 C 0.43893(7) 0.40074(6) -0.39600(11) 0.0202(4) Uani 1 1 d . . .
C27 C 0.40062(8) 0.43213(7) -0.44578(12) 0.0269(4) Uani 1 1 d . . .
H27A H 0.4048 0.4356 -0.5100 0.032 Uiso 1 1 calc R . .
C28 C 0.35719(8) 0.45795(7) -0.40330(12) 0.0291(4) Uani 1 1 d . . .
H28A H 0.3315 0.4786 -0.4385 0.035 Uiso 1 1 calc R . .
C29 C 0.35039(7) 0.45418(6) -0.30989(12) 0.0237(4) Uani 1 1 d . . .
H29A H 0.3198 0.4720 -0.2818 0.028 Uiso 1 1 calc R . .
C30 C 0.38762(7) 0.42467(6) -0.25602(11) 0.0186(4) Uani 1 1 d . . .
C31 C 0.48613(7) 0.37246(7) -0.44630(11) 0.0243(4) Uani 1 1 d . . .
H31A H 0.5079 0.3509 -0.4006 0.029 Uiso 1 1 calc R . .
C32 C 0.52553(8) 0.41393(8) -0.49109(12) 0.0327(5) Uani 1 1 d . . .
H32A H 0.5420 0.4374 -0.4440 0.049 Uiso 1 1 calc R . .
H32B H 0.5049 0.4367 -0.5345 0.049 Uiso 1 1 calc R . .
H32C H 0.5549 0.3942 -0.5234 0.049 Uiso 1 1 calc R . .
C33 C 0.46447(8) 0.33228(7) -0.51830(12) 0.0314(5) Uani 1 1 d . . .
H33A H 0.4423 0.3037 -0.4885 0.047 Uiso 1 1 calc R . .
H33B H 0.4958 0.3153 -0.5501 0.047 Uiso 1 1 calc R . .
H33C H 0.4415 0.3522 -0.5624 0.047 Uiso 1 1 calc R . .
C34 C 0.38124(7) 0.42429(6) -0.15275(11) 0.0206(4) Uani 1 1 d . . .
H34A H 0.3960 0.3885 -0.1297 0.025 Uiso 1 1 calc R . .
C35 C 0.41519(7) 0.47047(7) -0.10897(12) 0.0253(4) Uani 1 1 d . . .
H35A H 0.4545 0.4651 -0.1231 0.038 Uiso 1 1 calc R . .
H35B H 0.4099 0.4698 -0.0427 0.038 Uiso 1 1 calc R . .
H35C H 0.4029 0.5060 -0.1332 0.038 Uiso 1 1 calc R . .
C36 C 0.32081(7) 0.42938(7) -0.12057(12) 0.0281(4) Uani 1 1 d . . .
H36A H 0.2976 0.4037 -0.1551 0.042 Uiso 1 1 calc R . .
H36B H 0.3078 0.4670 -0.1307 0.042 Uiso 1 1 calc R . .
H36C H 0.3186 0.4206 -0.0554 0.042 Uiso 1 1 calc R . .
C37 C 0.35713(7) 0.27642(6) -0.11752(11) 0.0177(4) Uani 1 1 d . . .
C38 C 0.33443(8) 0.24285(9) -0.03931(12) 0.0392(5) Uani 1 1 d . . .
H38A H 0.2939 0.2448 -0.0396 0.059 Uiso 1 1 calc R . .
H38B H 0.3486 0.2574 0.0185 0.059 Uiso 1 1 calc R . .
H38C H 0.3461 0.2045 -0.0461 0.059 Uiso 1 1 calc R . .
C39 C 0.32802(6) 0.29210(6) -0.19011(11) 0.0168(3) Uani 1 1 d . . .
H39A H 0.3450 0.3170 -0.2314 0.020 Uiso 1 1 calc R . .
C40 C 0.27003(6) 0.27315(6) -0.21152(11) 0.0181(4) Uani 1 1 d . . .
H40A H 0.2549 0.2560 -0.1547 0.022 Uiso 1 1 calc R . .
C41 C 0.23146(7) 0.31987(6) -0.23740(12) 0.0196(4) Uani 1 1 d . . .
C42 C 0.23890(8) 0.35086(7) -0.31590(12) 0.0282(4) Uani 1 1 d . . .
H42A H 0.2697 0.3435 -0.3544 0.034 Uiso 1 1 calc R . .
C43 C 0.20221(8) 0.39232(8) -0.33910(14) 0.0356(5) Uani 1 1 d . . .
H43A H 0.2079 0.4130 -0.3932 0.043 Uiso 1 1 calc R . .
C44 C 0.15715(8) 0.40367(7) -0.28342(14) 0.0364(5) Uani 1 1 d . . .
H44A H 0.1315 0.4315 -0.3000 0.044 Uiso 1 1 calc R . .
C45 C 0.14993(8) 0.37436(8) -0.20430(14) 0.0363(5) Uani 1 1 d . . .
H45A H 0.1197 0.3825 -0.1651 0.044 Uiso 1 1 calc R . .
C46 C 0.18701(7) 0.33260(7) -0.18160(13) 0.0278(4) Uani 1 1 d . . .
H46A H 0.1817 0.3125 -0.1268 0.033 Uiso 1 1 calc R . .
C1S C 0.7231(2) 0.4418(2) -0.4051(3) 0.096(2) Uani 0.560(2) 1 d PDU B 1
H1SA H 0.7146 0.4748 -0.3695 0.143 Uiso 0.560(2) 1 calc PR B 1
H1SB H 0.6885 0.4246 -0.4253 0.143 Uiso 0.560(2) 1 calc PR B 1
H1SC H 0.7453 0.4519 -0.4584 0.143 Uiso 0.560(2) 1 calc PR B 1
C2S C 0.75517(10) 0.40166(9) -0.34640(15) 0.0478(12) Uani 0.560(2) 1 d PGDU B 1
C3S C 0.74024(10) 0.39737(10) -0.25507(15) 0.0357(11) Uani 0.560(2) 1 d PGU B 1
H3SA H 0.7116 0.4200 -0.2312 0.043 Uiso 0.560(2) 1 calc PR B 1
C4S C 0.76718(12) 0.36003(10) -0.19868(14) 0.0351(10) Uani 0.560(2) 1 d PGU B 1
H4SA H 0.7570 0.3571 -0.1363 0.042 Uiso 0.560(2) 1 calc PR B 1
C5S C 0.80904(12) 0.32698(10) -0.23361(18) 0.0484(12) Uani 0.560(2) 1 d PGU B 1
H5SA H 0.8275 0.3015 -0.1951 0.058 Uiso 0.560(2) 1 calc PR B 1
C6S C 0.82397(10) 0.33127(11) -0.32494(19) 0.0501(12) Uani 0.560(2) 1 d PGU B 1
H6SA H 0.8526 0.3087 -0.3488 0.060 Uiso 0.560(2) 1 calc PR B 1
C7S C 0.79704(11) 0.36861(10) -0.38134(14) 0.0555(13) Uani 0.560(2) 1 d PGU B 1
H7SA H 0.8072 0.3715 -0.4438 0.067 Uiso 0.560(2) 1 calc PR B 1
C1S' C 0.6913(2) 0.4446(2) -0.3677(4) 0.0636(18) Uani 0.440(2) 1 d PDU B 2
H1SD H 0.6561 0.4323 -0.3413 0.095 Uiso 0.440(2) 1 calc PR B 2
H1SE H 0.6889 0.4435 -0.4344 0.095 Uiso 0.440(2) 1 calc PR B 2
H1SF H 0.6990 0.4823 -0.3479 0.095 Uiso 0.440(2) 1 calc PR B 2
C2S' C 0.73777(11) 0.40677(11) -0.3356(2) 0.0366(14) Uani 0.440(2) 1 d PGDU B 2
C3S' C 0.73757(13) 0.38439(14) -0.2484(2) 0.0346(14) Uani 0.440(2) 1 d PGU B 2
H3SB H 0.7090 0.3937 -0.2067 0.042 Uiso 0.440(2) 1 calc PR B 2
C4S' C 0.77923(16) 0.34833(15) -0.2221(2) 0.0440(16) Uani 0.440(2) 1 d PGU B 2
H4SB H 0.7791 0.3330 -0.1624 0.053 Uiso 0.440(2) 1 calc PR B 2
C5S' C 0.82110(14) 0.33465(15) -0.2830(3) 0.0535(18) Uani 0.440(2) 1 d PGU B 2
H5SB H 0.8496 0.3100 -0.2650 0.064 Uiso 0.440(2) 1 calc PR B 2
C6S' C 0.82130(13) 0.35703(16) -0.3703(3) 0.0546(17) Uani 0.440(2) 1 d PGU B 2
H6SB H 0.8499 0.3477 -0.4119 0.066 Uiso 0.440(2) 1 calc PR B 2
C7S' C 0.77964(13) 0.39309(14) -0.3966(2) 0.0462(14) Uani 0.440(2) 1 d PGU B 2
H7SB H 0.7798 0.4084 -0.4562 0.055 Uiso 0.440(2) 1 calc PR B 2

loop_
_atom_site_aniso_label
_atom_site_aniso_U_11
_atom_site_aniso_U_22
_atom_site_aniso_U_33
_atom_site_aniso_U_23
_atom_site_aniso_U_13
_atom_site_aniso_U_12
Ga1 0.01374(7) 0.01066(7) 0.01319(7) 0.00017(7) -0.00037(7) -0.00012(7)
O1 0.0147(5) 0.0189(5) 0.0157(5) -0.0010(5) 0.0008(4) -0.0028(5)
N1 0.0158(6) 0.0135(6) 0.0146(6) -0.0004(5) -0.0018(5) 0.0017(5)
N2 0.0164(6) 0.0111(6) 0.0162(6) 0.0001(5) -0.0020(5) 0.0011(5)
C1 0.0141(8) 0.0161(7) 0.0160(8) -0.0043(6) 0.0002(6) -0.0004(6)
C2 0.0174(7) 0.0142(7) 0.0159(8) -0.0027(6) 0.0031(6) -0.0004(6)
C3 0.0188(8) 0.0157(7) 0.0184(7) -0.0036(6) 0.0046(6) -0.0004(6)
C4 0.0174(8) 0.0183(8) 0.0215(8) -0.0058(6) 0.0062(6) -0.0001(6)
C5 0.0143(8) 0.0177(8) 0.0204(8) -0.0041(6) 0.0017(6) -0.0015(6)
C6 0.0177(8) 0.0249(9) 0.0241(9) -0.0076(7) -0.0009(7) 0.0019(7)
C7 0.0168(8) 0.0318(9) 0.0317(10) -0.0133(8) -0.0034(7) -0.0003(7)
C8 0.0171(8) 0.0271(9) 0.0354(10) -0.0144(8) 0.0050(7) -0.0071(7)
C9 0.0191(8) 0.0201(8) 0.0271(9) -0.0089(7) 0.0076(7) -0.0045(7)
C10 0.0281(9) 0.0179(8) 0.0335(10) -0.0090(7) 0.0118(8) -0.0085(7)
C11 0.0340(10) 0.0157(8) 0.0284(9) 0.0000(7) 0.0117(8) -0.0032(7)
C12 0.0253(9) 0.0171(8) 0.0232(8) -0.0016(6) 0.0044(7) -0.0014(7)
C13 0.0167(7) 0.0179(7) 0.0143(7) 0.0014(6) -0.0027(6) -0.0030(6)
C14 0.0199(8) 0.0271(9) 0.0178(8) 0.0045(7) 0.0008(7) 0.0053(7)
C15 0.0233(9) 0.0260(9) 0.0230(9) 0.0052(7) -0.0050(7) 0.0021(7)
C16 0.0365(10) 0.0272(9) 0.0176(8) 0.0044(7) -0.0098(8) -0.0066(8)
C17 0.0341(10) 0.0283(9) 0.0131(8) -0.0034(7) 0.0010(7) -0.0064(8)
C18 0.0185(8) 0.0189(8) 0.0181(8) -0.0032(6) -0.0019(6) -0.0040(6)
C19 0.0168(18) 0.0196(18) 0.0244(19) 0.0061(15) 0.0037(15) 0.0036(15)
C20 0.037(2) 0.030(2) 0.032(2) -0.0024(17) 0.0048(18) 0.0009(18)
C21 0.029(2) 0.030(2) 0.027(2) -0.0031(17) 0.0019(17) 0.0005(17)
C19' 0.0160(17) 0.0137(15) 0.0250(18) 0.0051(13) 0.0032(14) 0.0004(13)
C20' 0.0151(16) 0.0307(18) 0.0222(18) -0.0036(14) 0.0000(13) -0.0027(13)
C21' 0.0230(18) 0.0260(18) 0.0171(16) 0.0008(14) -0.0005(13) -0.0031(15)
C22 0.0206(8) 0.0278(9) 0.0194(8) -0.0078(7) 0.0003(7) -0.0002(7)
C23 0.0230(9) 0.0274(9) 0.0306(10) -0.0101(8) 0.0022(8) 0.0016(7)
C24 0.0270(10) 0.0409(11) 0.0404(11) -0.0157(9) 0.0088(9) -0.0069(9)
C25 0.0171(7) 0.0098(7) 0.0200(8) 0.0023(6) -0.0038(7) -0.0004(6)
C26 0.0256(9) 0.0169(8) 0.0180(8) 0.0017(6) -0.0045(7) 0.0022(7)
C27 0.0383(11) 0.0215(9) 0.0209(9) 0.0030(7) -0.0060(8) 0.0061(8)
C28 0.0319(10) 0.0215(9) 0.0339(10) 0.0031(8) -0.0121(8) 0.0096(8)
C29 0.0222(8) 0.0158(7) 0.0330(9) -0.0006(7) -0.0023(8) 0.0044(7)
C30 0.0207(8) 0.0112(7) 0.0240(9) -0.0009(7) -0.0010(7) -0.0026(6)
C31 0.0286(9) 0.0269(9) 0.0173(8) 0.0059(7) 0.0005(7) 0.0068(8)
C32 0.0385(11) 0.0337(10) 0.0260(9) -0.0023(8) 0.0056(8) -0.0020(9)
C33 0.0403(11) 0.0227(9) 0.0312(10) -0.0001(8) 0.0055(9) 0.0035(8)
C34 0.0226(9) 0.0143(7) 0.0249(9) -0.0008(7) 0.0019(7) 0.0026(7)
C35 0.0232(9) 0.0249(9) 0.0279(9) -0.0051(7) 0.0010(7) 0.0005(7)
C36 0.0241(9) 0.0241(9) 0.0361(10) -0.0069(8) 0.0072(8) -0.0026(7)
C37 0.0176(8) 0.0171(8) 0.0183(8) -0.0021(6) 0.0044(6) -0.0038(6)
C38 0.0286(10) 0.0604(13) 0.0286(10) 0.0156(9) -0.0045(8) -0.0225(10)
C39 0.0148(7) 0.0107(6) 0.0251(8) 0.0004(7) 0.0022(7) -0.0002(6)
C40 0.0162(8) 0.0146(7) 0.0234(9) 0.0000(6) -0.0007(6) 0.0001(6)
C41 0.0157(8) 0.0127(7) 0.0304(9) -0.0037(7) -0.0021(7) -0.0019(6)
C42 0.0280(9) 0.0218(8) 0.0347(10) 0.0012(8) 0.0015(8) 0.0038(7)
C43 0.0383(11) 0.0243(9) 0.0443(11) 0.0092(9) -0.0063(9) 0.0016(8)
C44 0.0256(10) 0.0196(9) 0.0639(14) -0.0021(9) -0.0110(9) 0.0065(8)
C45 0.0224(9) 0.0278(9) 0.0587(13) -0.0028(10) 0.0072(9) 0.0066(8)
C46 0.0211(9) 0.0220(8) 0.0402(11) -0.0005(8) 0.0044(8) 0.0015(7)
C1S 0.118(5) 0.093(4) 0.076(4) 0.020(3) -0.003(3) -0.034(4)
C2S 0.055(3) 0.050(2) 0.038(2) -0.0096(19) 0.009(2) -0.026(2)
C3S 0.041(2) 0.034(2) 0.032(2) -0.0013(16) 0.0152(18) -0.0050(17)
C4S 0.0255(18) 0.0352(19) 0.045(2) -0.0167(18) 0.0090(17) -0.0071(15)
C5S 0.030(2) 0.043(2) 0.072(3) -0.031(2) -0.003(2) -0.0028(18)
C6S 0.037(2) 0.062(3) 0.052(3) -0.044(2) 0.0190(19) -0.0103(19)
C7S 0.059(3) 0.060(3) 0.047(2) -0.028(2) 0.018(2) -0.027(2)
C1S' 0.076(4) 0.038(3) 0.077(4) 0.011(3) 0.017(3) 0.004(3)
C2S' 0.039(3) 0.025(2) 0.046(3) -0.005(2) 0.018(2) -0.003(2)
C3S' 0.041(3) 0.021(2) 0.042(3) -0.003(2) 0.012(3) -0.009(2)
C4S' 0.038(3) 0.036(3) 0.058(3) -0.001(3) -0.002(3) -0.017(2)
C5S' 0.035(3) 0.055(3) 0.070(4) -0.045(3) 0.001(3) -0.006(2)
C6S' 0.036(3) 0.067(4) 0.061(4) -0.038(3) -0.006(3) -0.002(3)
C7S' 0.044(3) 0.047(3) 0.048(3) -0.027(2) 0.030(2) -0.015(2)

loop_
_atom_type_symbol
_atom_type_description
_atom_type_scat_dispersion_real
_atom_type_scat_dispersion_imag
_atom_type_scat_source
C C 0.0033 0.0016 'International Tables Vol C Tables 4.2.6.8 and 6.1.1.4'
H H 0.0000 0.0000 'International Tables Vol C Tables 4.2.6.8 and 6.1.1.4'
O O 0.0106 0.0060 'International Tables Vol C Tables 4.2.6.8 and 6.1.1.4'
N N 0.0061 0.0033 'International Tables Vol C Tables 4.2.6.8 and 6.1.1.4'
Ga Ga 0.2307 1.6083 'International Tables Vol C Tables 4.2.6.8 and 6.1.1.4'

loop_
_geom_angle_atom_site_label_1
_geom_angle_atom_site_label_2
_geom_angle_atom_site_label_3
_geom_angle
_geom_angle_site_symmetry_3
O1 Ga1 N1 98.91(5) .
O1 Ga1 N2 108.26(5) .
N1 Ga1 N2 84.30(5) .
O1 Ga1 Ga1 117.11(3) 4_554
N1 Ga1 Ga1 123.77(4) 4_554
N2 Ga1 Ga1 118.83(4) 4_554
C37 O1 Ga1 125.01(9) .
C1 N1 C13 119.39(13) .
C1 N1 Ga1 109.51(10) .
C13 N1 Ga1 129.34(10) .
C2 N2 C25 120.04(12) .
C2 N2 Ga1 109.21(10) .
C25 N2 Ga1 130.53(9) .
N1 C1 C2 118.57(13) .
N1 C1 C5 133.08(14) .
C2 C1 C5 108.33(13) .
N2 C2 C1 117.94(13) .
N2 C2 C3 133.87(14) .
C1 C2 C3 108.16(13) .
C12 C3 C4 118.66(15) .
C12 C3 C2 135.62(15) .
C4 C3 C2 105.69(13) .
C9 C4 C3 123.97(15) .
C9 C4 C5 123.80(15) .
C3 C4 C5 112.22(14) .
C6 C5 C4 118.20(14) .
C6 C5 C1 136.21(15) .
C4 C5 C1 105.57(13) .
C5 C6 C7 118.67(16) .
C8 C7 C6 122.25(16) .
C7 C8 C9 120.85(15) .
C4 C9 C8 116.22(15) .
C4 C9 C10 116.23(15) .
C8 C9 C10 127.54(15) .
C11 C10 C9 120.12(15) .
C10 C11 C12 122.97(16) .
C3 C12 C11 117.98(16) .
C18 C13 C14 121.21(14) .
C18 C13 N1 118.73(13) .
C14 C13 N1 120.06(13) .
C15 C14 C13 118.04(14) .
C15 C14 C19' 119.27(18) .
C13 C14 C19' 121.65(17) .
C15 C14 C19 118.96(19) .
C13 C14 C19 122.76(18) .
C19' C14 C19 14.82(16) .
C16 C15 C14 121.36(16) .
C15 C16 C17 119.80(16) .
C16 C17 C18 121.53(15) .
C17 C18 C13 117.94(15) .
C17 C18 C22 119.86(14) .
C13 C18 C22 122.20(14) .
C14 C19 C21 119.3(3) .
C14 C19 C20 107.8(3) .
C21 C19 C20 108.7(3) .
C14 C19' C21' 105.4(2) .
C14 C19' C20' 112.1(2) .
C21' C19' C20' 110.3(3) .
C18 C22 C24 111.66(14) .
C18 C22 C23 111.38(14) .
C24 C22 C23 109.72(14) .
C26 C25 C30 121.79(14) .
C26 C25 N2 120.53(14) .
C30 C25 N2 117.69(14) .
C27 C26 C25 117.65(15) .
C27 C26 C31 119.22(14) .
C25 C26 C31 123.12(14) .
C28 C27 C26 121.16(16) .
C27 C28 C29 120.65(16) .
C28 C29 C30 121.19(16) .
C29 C30 C25 117.54(15) .
C29 C30 C34 120.03(15) .
C25 C30 C34 122.37(14) .
C26 C31 C33 111.49(15) .
C26 C31 C32 111.99(14) .
C33 C31 C32 109.71(14) .
C30 C34 C35 110.96(13) .
C30 C34 C36 113.61(14) .
C35 C34 C36 108.69(13) .
C39 C37 O1 123.87(14) .
C39 C37 C38 124.71(15) .
O1 C37 C38 111.41(13) .
C37 C39 C40 124.72(14) .
C39 C40 C41 113.15(13) .
C39 C40 C40 111.31(8) 4_554
C41 C40 C40 110.65(13) 4_554
C46 C41 C42 117.93(15) .
C46 C41 C40 119.74(15) .
C42 C41 C40 122.33(15) .
C43 C42 C41 121.10(17) .
C42 C43 C44 120.17(18) .
C45 C44 C43 119.51(17) .
C44 C45 C46 119.90(18) .
C41 C46 C45 121.35(17) .
C3S C2S C7S 120.0 .
C3S C2S C1S 117.5(3) .
C7S C2S C1S 122.4(3) .
C4S C3S C2S 120.0 .
C5S C4S C3S 120.0 .
C4S C5S C6S 120.0 .
C7S C6S C5S 120.0 .
C6S C7S C2S 120.0 .
C3S' C2S' C7S' 120.0 .
C3S' C2S' C1S' 121.1(3) .
C7S' C2S' C1S' 118.8(3) .
C4S' C3S' C2S' 120.0 .
C3S' C4S' C5S' 120.0 .
C6S' C5S' C4S' 120.0 .
C5S' C6S' C7S' 120.0 .
C6S' C7S' C2S' 120.0 .

loop_
_geom_bond_atom_site_label_1
_geom_bond_atom_site_label_2
_geom_bond_distance
_geom_bond_site_symmetry_2
Ga1 O1 1.8456(10) .
Ga1 N1 2.0075(12) .
Ga1 N2 2.0258(12) .
Ga1 Ga1 2.4871(3) 4_554
O1 C37 1.3646(18) .
N1 C1 1.3369(19) .
N1 C13 1.4468(19) .
N2 C2 1.3370(19) .
N2 C25 1.4431(19) .
C1 C2 1.441(2) .
C1 C5 1.465(2) .
C2 C3 1.469(2) .
C3 C12 1.382(2) .
C3 C4 1.418(2) .
C4 C9 1.399(2) .
C4 C5 1.425(2) .
C5 C6 1.384(2) .
C6 C7 1.421(2) .
C7 C8 1.374(2) .
C8 C9 1.415(2) .
C9 C10 1.421(2) .
C10 C11 1.376(2) .
C11 C12 1.423(2) .
C13 C18 1.409(2) .
C13 C14 1.412(2) .
C14 C15 1.398(2) .
C14 C19' 1.522(3) .
C14 C19 1.528(3) .
C15 C16 1.380(2) .
C16 C17 1.384(2) .
C17 C18 1.396(2) .
C18 C22 1.523(2) .
C19 C21 1.531(4) .
C19 C20 1.535(4) .
C19' C21' 1.525(3) .
C19' C20' 1.533(3) .
C22 C24 1.535(2) .
C22 C23 1.539(2) .
C25 C26 1.405(2) .
C25 C30 1.418(2) .
C26 C27 1.405(2) .
C26 C31 1.522(2) .
C27 C28 1.372(2) .
C28 C29 1.382(2) .
C29 C30 1.396(2) .
C30 C34 1.521(2) .
C31 C33 1.531(2) .
C31 C32 1.535(2) .
C34 C35 1.532(2) .
C34 C36 1.539(2) .
C37 C39 1.331(2) .
C37 C38 1.510(2) .
C39 C40 1.508(2) .
C40 C41 1.518(2) .
C40 C40 1.594(3) 4_554
C41 C46 1.385(2) .
C41 C42 1.387(2) .
C42 C43 1.385(2) .
C43 C44 1.388(3) .
C44 C45 1.373(3) .
C45 C46 1.395(2) .
C1S C2S 1.515(4) .
C2S C3S 1.3900 .
C2S C7S 1.3900 .
C3S C4S 1.3900 .
C4S C5S 1.3900 .
C5S C6S 1.3900 .
C6S C7S 1.3900 .
C1S' C2S' 1.527(4) .
C2S' C3S' 1.3900 .
C2S' C7S' 1.3900 .
C3S' C4S' 1.3900 .
C4S' C5S' 1.3900 .
C5S' C6S' 1.3900 .
C6S' C7S' 1.3900 .
